data_4125298
loop_
_publ_author_name
'Xu, Senmiao'
'Zhang, Yuanzhe'
'Li, Bo'
'Liu, Shih-Yuan'

_publ_section_title
;
 Site-Selective and Stereoselective trans-Hydroboration of 1,3-Enynes
 Catalyzed by 1,4-Azaborine-Based Phosphine-Pd Complex.
;
_journal_issue 44
_journal_name_full 'Journal of the American Chemical Society'
_journal_page_first 14566
_journal_page_last 14569
_journal_paper_doi 10.1021/jacs.6b09759
_journal_volume 138
_journal_year 2016
_chemical_formula_sum 'C10 H11 B Cl N'
_chemical_formula_weight 191.46
_chemical_name_systematic
;

 ?

;
_space_group_IT_number 2
_symmetry_cell_setting triclinic
_symmetry_space_group_name_Hall '-P 1'
_symmetry_space_group_name_H-M 'P -1'
_atom_sites_solution_hydrogens difmap
_atom_sites_solution_primary direct
_atom_sites_solution_secondary difmap
_audit_creation_method SHELXLTL
_cell_angle_alpha 89.640(3)
_cell_angle_beta 79.774(3)
_cell_angle_gamma 70.461(3)
_cell_formula_units_Z 4
_cell_length_a 7.6350(13)
_cell_length_b 9.2691(16)
_cell_length_c 14.887(3)
_cell_measurement_reflns_used 3705
_cell_measurement_temperature 193(2)
_cell_measurement_theta_max 26.27
_cell_measurement_theta_min 2.65
_cell_volume 975.5(3)
_computing_cell_refinement 'Bruker SAINT'
_computing_data_collection 'Bruker SMART'
_computing_data_reduction 'Bruker SAINT'
_computing_molecular_graphics 'Bruker SHELXTL'
_computing_publication_material 'Bruker SHELXTL'
_computing_structure_refinement 'Bruker SHELXTL'
_computing_structure_solution 'Bruker SHELXTL'
_diffrn_ambient_temperature 193(2)
_diffrn_measured_fraction_theta_full 0.997
_diffrn_measured_fraction_theta_max 0.997
_diffrn_measurement_device_type 'Bruker Apex CCD area detector'
_diffrn_measurement_method 'phi and omega scans'
_diffrn_radiation_monochromator graphite
_diffrn_radiation_source 'fine-focus sealed tube'
_diffrn_radiation_type MoK\a
_diffrn_radiation_wavelength 0.71073
_diffrn_reflns_av_R_equivalents 0.0550
_diffrn_reflns_av_sigmaI/netI 0.0574
_diffrn_reflns_limit_h_max 9
_diffrn_reflns_limit_h_min -9
_diffrn_reflns_limit_k_max 11
_diffrn_reflns_limit_k_min -11
_diffrn_reflns_limit_l_max 17
_diffrn_reflns_limit_l_min -17
_diffrn_reflns_number 9361
_diffrn_reflns_theta_full 25.00
_diffrn_reflns_theta_max 25.00
_diffrn_reflns_theta_min 2.34
_exptl_absorpt_coefficient_mu 0.339
_exptl_absorpt_correction_T_max 0.9605
_exptl_absorpt_correction_T_min 0.9141
_exptl_absorpt_correction_type multi-scan
_exptl_absorpt_process_details SADABS
_exptl_crystal_colour colorless
_exptl_crystal_density_diffrn 1.304
_exptl_crystal_density_method 'not measured'
_exptl_crystal_description block
_exptl_crystal_F_000 400
_exptl_crystal_size_max 0.27
_exptl_crystal_size_mid 0.19
_exptl_crystal_size_min 0.12
_refine_diff_density_max 0.405
_refine_diff_density_min -0.257
_refine_diff_density_rms 0.065
_refine_ls_extinction_method none
_refine_ls_goodness_of_fit_ref 0.980
_refine_ls_hydrogen_treatment refall
_refine_ls_matrix_type full
_refine_ls_number_parameters 323
_refine_ls_number_reflns 3416
_refine_ls_number_restraints 0
_refine_ls_restrained_S_all 0.980
_refine_ls_R_factor_all 0.0548
_refine_ls_R_factor_gt 0.0488
_refine_ls_shift/su_max 0.000
_refine_ls_shift/su_mean 0.000
_refine_ls_structure_factor_coef Fsqd
_refine_ls_weighting_details 'calc w=1/[\s^2^(Fo^2^)+(0.1057P)^2^+0.0000P] where P=(Fo^2^+2Fc^2^)/3'
_refine_ls_weighting_scheme calc
_refine_ls_wR_factor_gt 0.1344
_refine_ls_wR_factor_ref 0.1426
_reflns_number_gt 2954
_reflns_number_total 3416
_reflns_threshold_expression >2sigma(I)
_cod_data_source_file ja6b09759_si_002.cif
_cod_data_source_block liu160
_cod_depositor_comments
;
The following automatic conversions were performed:

'_symmetry_cell_setting' value 'Triclinic' changed to 'triclinic'
according to
/usr/data/users/saulius/crontab/automatic-downloads/rss-feeds/ACS/lib/dictionaries/cif_core.dic
dictionary named 'cif_core.dic' version 2.4.2 from 2011-04-26.

Automatic conversion script
Id: cif_fix_values 4268 2015-11-12 08:31:59Z antanas 

 Adding full bibliography for 4125298--4125302.cif.
;
_cod_original_sg_symbol_H-M P-1
_cod_database_code 4125298

loop_
_symmetry_equiv_pos_as_xyz
'x, y, z'
'-x, -y, -z'

loop_
_atom_site_label
_atom_site_type_symbol
_atom_site_fract_x
_atom_site_fract_y
_atom_site_fract_z
_atom_site_U_iso_or_equiv
_atom_site_adp_type
_atom_site_occupancy
_atom_site_symmetry_multiplicity
_atom_site_calc_flag
Cl1 Cl 0.87382(8) 0.34096(6) 0.35802(4) 0.0464(2) Uani 1 1 d
N1 N 0.6865(2) 0.04834(18) 0.58260(11) 0.0314(4) Uani 1 1 d
B1 B 0.7989(3) 0.2277(2) 0.44606(15) 0.0305(5) Uani 1 1 d
C1 C 0.6726(3) 0.1957(2) 0.60273(14) 0.0320(4) Uani 1 1 d
C2 C 0.7207(3) 0.2927(2) 0.54198(13) 0.0307(4) Uani 1 1 d
C3 C 0.8142(2) 0.0641(2) 0.42313(13) 0.0289(4) Uani 1 1 d
C4 C 0.7526(2) -0.0187(2) 0.49476(13) 0.0307(4) Uani 1 1 d
C5 C 0.7567(3) -0.1687(2) 0.47595(17) 0.0415(5) Uani 1 1 d
C6 C 0.8215(3) -0.2338(3) 0.38861(19) 0.0495(6) Uani 1 1 d
C7 C 0.8858(3) -0.1558(3) 0.31792(18) 0.0465(6) Uani 1 1 d
C8 C 0.8826(3) -0.0094(2) 0.33505(15) 0.0370(5) Uani 1 1 d
C9 C 0.6269(4) -0.0384(3) 0.65760(17) 0.0444(5) Uani 1 1 d
C10 C 0.6951(4) 0.4526(3) 0.57547(17) 0.0438(5) Uani 1 1 d
Cl1' Cl 0.28078(7) 0.88297(5) 0.12584(4) 0.0433(2) Uani 1 1 d
N1' N 0.2519(2) 0.52601(18) -0.08135(11) 0.0324(4) Uani 1 1 d
B1' B 0.2689(3) 0.7444(2) 0.04444(15) 0.0305(5) Uani 1 1 d
C1' C 0.2590(3) 0.6652(2) -0.10841(14) 0.0362(5) Uani 1 1 d
C2' C 0.2645(3) 0.7800(2) -0.05320(14) 0.0342(5) Uani 1 1 d
C3' C 0.2612(2) 0.5898(2) 0.07441(12) 0.0276(4) Uani 1 1 d
C4' C 0.2489(2) 0.4860(2) 0.00830(13) 0.0291(4) Uani 1 1 d
C5' C 0.2323(3) 0.3440(2) 0.03511(16) 0.0378(5) Uani 1 1 d
C6' C 0.2292(3) 0.3058(2) 0.12356(16) 0.0411(5) Uani 1 1 d
C7' C 0.2466(3) 0.4041(2) 0.18985(16) 0.0401(5) Uani 1 1 d
C8' C 0.2620(3) 0.5422(2) 0.16499(14) 0.0326(4) Uani 1 1 d
C9' C 0.2461(3) 0.4169(3) -0.15100(17) 0.0443(5) Uani 1 1 d
C10' C 0.2714(4) 0.9273(3) -0.09360(19) 0.0498(6) Uani 1 1 d
H1 H 0.617(3) 0.233(3) 0.6652(16) 0.041(6) Uiso 1 1 d
H1' H 0.254(3) 0.680(2) -0.1750(17) 0.042(6) Uiso 1 1 d
H5 H 0.711(3) -0.221(3) 0.5241(17) 0.054(7) Uiso 1 1 d
H5' H 0.222(3) 0.279(3) -0.0121(16) 0.048(6) Uiso 1 1 d
H6 H 0.821(4) -0.324(3) 0.380(2) 0.072(9) Uiso 1 1 d
H6' H 0.210(3) 0.218(3) 0.1432(16) 0.042(6) Uiso 1 1 d
H7 H 0.932(3) -0.194(3) 0.2542(17) 0.048(6) Uiso 1 1 d
H7' H 0.240(3) 0.378(3) 0.2572(16) 0.043(6) Uiso 1 1 d
H8 H 0.921(3) 0.051(2) 0.2889(14) 0.029(5) Uiso 1 1 d
H8' H 0.266(2) 0.611(2) 0.2122(13) 0.022(4) Uiso 1 1 d
H9A H 0.512(3) -0.068(3) 0.6442(16) 0.049(6) Uiso 1 1 d
H9B H 0.586(4) 0.028(3) 0.713(2) 0.061(8) Uiso 1 1 d
H9C H 0.734(4) -0.131(3) 0.6594(18) 0.057(7) Uiso 1 1 d
H9D H 0.124(4) 0.400(3) -0.1341(18) 0.062(8) Uiso 1 1 d
H9E H 0.347(4) 0.322(3) -0.1515(16) 0.051(7) Uiso 1 1 d
H9F H 0.262(3) 0.469(3) -0.2113(18) 0.052(7) Uiso 1 1 d
H10A H 0.815(4) 0.470(3) 0.5694(19) 0.071(8) Uiso 1 1 d
H10B H 0.628(4) 0.470(3) 0.633(2) 0.064(8) Uiso 1 1 d
H10C H 0.623(4) 0.531(3) 0.5400(17) 0.058(7) Uiso 1 1 d
H10D H 0.376(4) 0.948(3) -0.0860(18) 0.060(8) Uiso 1 1 d
H10E H 0.161(5) 1.017(4) -0.077(2) 0.082(10) Uiso 1 1 d
H10F H 0.266(4) 0.930(3) -0.158(2) 0.080(9) Uiso 1 1 d

loop_
_atom_site_aniso_label
_atom_site_aniso_U_11
_atom_site_aniso_U_22
_atom_site_aniso_U_33
_atom_site_aniso_U_23
_atom_site_aniso_U_13
_atom_site_aniso_U_12
Cl1 0.0588(4) 0.0409(3) 0.0447(3) 0.0130(2) -0.0072(3) -0.0249(3)
N1 0.0316(8) 0.0347(9) 0.0343(8) 0.0085(7) -0.0117(7) -0.0167(7)
B1 0.0275(10) 0.0306(11) 0.0372(12) 0.0049(9) -0.0128(9) -0.0115(9)
C1 0.0315(10) 0.0336(11) 0.0336(11) 0.0010(8) -0.0117(8) -0.0115(8)
C2 0.0311(9) 0.0274(10) 0.0375(10) 0.0030(8) -0.0158(8) -0.0101(8)
C3 0.0247(9) 0.0297(10) 0.0351(10) 0.0024(8) -0.0114(8) -0.0098(8)
C4 0.0242(9) 0.0295(10) 0.0428(11) 0.0042(8) -0.0148(8) -0.0105(7)
C5 0.0401(11) 0.0295(11) 0.0637(15) 0.0084(10) -0.0222(10) -0.0169(9)
C6 0.0458(13) 0.0271(12) 0.0802(18) -0.0077(11) -0.0261(12) -0.0106(10)
C7 0.0382(12) 0.0440(13) 0.0536(14) -0.0156(11) -0.0130(10) -0.0067(10)
C8 0.0306(10) 0.0397(12) 0.0406(11) -0.0030(9) -0.0102(9) -0.0101(9)
C9 0.0474(13) 0.0512(14) 0.0431(13) 0.0187(11) -0.0132(10) -0.0255(12)
C10 0.0546(14) 0.0316(12) 0.0485(14) -0.0009(10) -0.0182(12) -0.0144(10)
Cl1' 0.0553(4) 0.0310(3) 0.0497(4) -0.0030(2) -0.0147(3) -0.0200(3)
N1' 0.0277(8) 0.0386(9) 0.0332(9) -0.0043(7) -0.0074(6) -0.0135(7)
B1' 0.0240(10) 0.0297(11) 0.0395(12) -0.0001(9) -0.0071(9) -0.0109(8)
C1' 0.0302(10) 0.0442(12) 0.0367(11) 0.0061(9) -0.0108(8) -0.0137(9)
C2' 0.0283(9) 0.0380(11) 0.0405(11) 0.0073(9) -0.0105(8) -0.0148(8)
C3' 0.0209(8) 0.0288(10) 0.0331(10) -0.0007(8) -0.0038(7) -0.0090(7)
C4' 0.0218(9) 0.0285(10) 0.0375(10) -0.0024(8) -0.0052(7) -0.0093(7)
C5' 0.0309(10) 0.0301(10) 0.0534(13) -0.0076(9) -0.0042(9) -0.0132(8)
C6' 0.0408(11) 0.0304(11) 0.0549(13) 0.0065(10) -0.0044(10) -0.0179(9)
C7' 0.0383(11) 0.0369(12) 0.0454(12) 0.0066(9) -0.0047(9) -0.0146(9)
C8' 0.0306(10) 0.0321(11) 0.0360(11) -0.0003(8) -0.0059(8) -0.0117(8)
C9' 0.0424(13) 0.0454(14) 0.0451(13) -0.0140(10) -0.0117(10) -0.0128(11)
C10' 0.0551(15) 0.0459(14) 0.0577(16) 0.0205(12) -0.0213(12) -0.0241(12)

loop_
_atom_type_symbol
_atom_type_description
_atom_type_scat_dispersion_real
_atom_type_scat_dispersion_imag
_atom_type_scat_source
C C 0.0033 0.0016 'International Tables Vol C Tables 4.2.6.8 and 6.1.1.4'
H H 0.0000 0.0000 'International Tables Vol C Tables 4.2.6.8 and 6.1.1.4'
B B 0.0013 0.0007 'International Tables Vol C Tables 4.2.6.8 and 6.1.1.4'
N N 0.0061 0.0033 'International Tables Vol C Tables 4.2.6.8 and 6.1.1.4'
Cl Cl 0.1484 0.1585 'International Tables Vol C Tables 4.2.6.8 and 6.1.1.4'

loop_
_geom_angle_atom_site_label_1
_geom_angle_atom_site_label_2
_geom_angle_atom_site_label_3
_geom_angle
C1 N1 C4 122.03(16)
C1 N1 C9 117.73(18)
C4 N1 C9 120.23(17)
C2 B1 C3 118.89(18)
C2 B1 Cl1 120.94(15)
C3 B1 Cl1 120.17(16)
C2 C1 N1 125.71(19)
C2 C1 H1 119.0(13)
N1 C1 H1 115.2(13)
C1 C2 B1 115.67(17)
C1 C2 C10 118.96(19)
B1 C2 C10 125.36(19)
C8 C3 C4 118.03(18)
C8 C3 B1 124.33(19)
C4 C3 B1 117.63(17)
N1 C4 C5 120.33(19)
N1 C4 C3 120.02(17)
C5 C4 C3 119.65(19)
C6 C5 C4 119.9(2)
C6 C5 H5 121.5(15)
C4 C5 H5 118.5(15)
C5 C6 C7 121.3(2)
C5 C6 H6 117(2)
C7 C6 H6 121(2)
C8 C7 C6 119.5(2)
C8 C7 H7 114.7(14)
C6 C7 H7 125.8(14)
C7 C8 C3 121.5(2)
C7 C8 H8 123.1(12)
C3 C8 H8 115.3(12)
N1 C9 H9A 109.4(13)
N1 C9 H9B 107.6(16)
H9A C9 H9B 109(2)
N1 C9 H9C 106.8(16)
H9A C9 H9C 110(2)
H9B C9 H9C 115(2)
C2 C10 H10A 111.8(16)
C2 C10 H10B 108.7(18)
H10A C10 H10B 114(3)
C2 C10 H10C 113.1(15)
H10A C10 H10C 104(2)
H10B C10 H10C 106(2)
C1' N1' C4' 122.32(16)
C1' N1' C9' 117.94(18)
C4' N1' C9' 119.74(17)
C2' B1' C3' 118.64(18)
C2' B1' Cl1' 120.91(16)
C3' B1' Cl1' 120.45(15)
N1' C1' C2' 125.84(19)
N1' C1' H1' 113.4(13)
C2' C1' H1' 120.7(13)
C1' C2' B1' 115.47(18)
C1' C2' C10' 119.4(2)
B1' C2' C10' 125.1(2)
C8' C3' C4' 117.26(17)
C8' C3' B1' 124.41(17)
C4' C3' B1' 118.32(17)
N1' C4' C5' 121.04(17)
N1' C4' C3' 119.34(16)
C5' C4' C3' 119.62(18)
C6' C5' C4' 120.5(2)
C6' C5' H5' 123.2(14)
C4' C5' H5' 116.2(14)
C5' C6' C7' 121.1(2)
C5' C6' H6' 122.0(15)
C7' C6' H6' 116.8(15)
C8' C7' C6' 119.0(2)
C8' C7' H7' 119.3(13)
C6' C7' H7' 121.6(13)
C7' C8' C3' 122.44(19)
C7' C8' H8' 117.7(11)
C3' C8' H8' 119.7(11)
N1' C9' H9D 107.2(16)
N1' C9' H9E 110.0(15)
H9D C9' H9E 109(2)
N1' C9' H9F 104.6(14)
H9D C9' H9F 114(2)
H9E C9' H9F 111.2(19)
C2' C10' H10D 112.4(17)
C2' C10' H10E 117.8(19)
H10D C10' H10E 110(2)
C2' C10' H10F 113.5(19)
H10D C10' H10F 108(3)
H10E C10' H10F 94(2)

loop_
_geom_bond_atom_site_label_1
_geom_bond_atom_site_label_2
_geom_bond_distance
Cl1 B1 1.807(2)
N1 C1 1.365(2)
N1 C4 1.385(3)
N1 C9 1.467(3)
B1 C2 1.492(3)
B1 C3 1.518(3)
C1 C2 1.362(3)
C1 H1 0.97(2)
C2 C10 1.505(3)
C3 C8 1.410(3)
C3 C4 1.415(3)
C4 C5 1.408(3)
C5 C6 1.372(4)
C5 H5 0.94(3)
C6 C7 1.384(4)
C6 H6 0.85(3)
C7 C8 1.373(3)
C7 H7 0.98(2)
C8 H8 0.95(2)
C9 H9A 1.05(3)
C9 H9B 0.96(3)
C9 H9C 0.98(3)
C10 H10A 0.97(3)
C10 H10B 0.90(3)
C10 H10C 0.97(3)
Cl1' B1' 1.807(2)
N1' C1' 1.364(3)
N1' C4' 1.381(3)
N1' C9' 1.469(3)
B1' C2' 1.492(3)
B1' C3' 1.514(3)
C1' C2' 1.365(3)
C1' H1' 1.01(2)
C2' C10' 1.502(3)
C3' C8' 1.417(3)
C3' C4' 1.417(3)
C4' C5' 1.413(3)
C5' C6' 1.359(3)
C5' H5' 0.96(2)
C6' C7' 1.400(3)
C6' H6' 0.91(2)
C7' C8' 1.367(3)
C7' H7' 1.03(2)
C8' H8' 0.96(2)
C9' H9D 0.99(3)
C9' H9E 0.96(2)
C9' H9F 1.02(3)
C10' H10D 0.91(3)
C10' H10E 0.96(3)
C10' H10F 0.97(3)

loop_
_geom_torsion_atom_site_label_1
_geom_torsion_atom_site_label_2
_geom_torsion_atom_site_label_3
_geom_torsion_atom_site_label_4
_geom_torsion
C4 N1 C1 C2 -0.3(3)
C9 N1 C1 C2 -179.80(18)
N1 C1 C2 B1 -1.4(3)
N1 C1 C2 C10 179.54(18)
C3 B1 C2 C1 1.5(3)
Cl1 B1 C2 C1 -178.69(14)
C3 B1 C2 C10 -179.58(18)
Cl1 B1 C2 C10 0.3(3)
C2 B1 C3 C8 178.93(16)
Cl1 B1 C3 C8 -0.9(3)
C2 B1 C3 C4 0.1(3)
Cl1 B1 C3 C4 -179.74(13)
C1 N1 C4 C5 -177.10(17)
C9 N1 C4 C5 2.4(3)
C1 N1 C4 C3 2.1(2)
C9 N1 C4 C3 -178.45(17)
C8 C3 C4 N1 179.23(16)
B1 C3 C4 N1 -1.9(2)
C8 C3 C4 C5 -1.6(3)
B1 C3 C4 C5 177.33(16)
N1 C4 C5 C6 179.64(18)
C3 C4 C5 C6 0.5(3)
C4 C5 C6 C7 0.8(3)
C5 C6 C7 C8 -0.8(3)
C6 C7 C8 C3 -0.4(3)
C4 C3 C8 C7 1.5(3)
B1 C3 C8 C7 -177.28(17)
C4' N1' C1' C2' 0.2(3)
C9' N1' C1' C2' 179.79(19)
N1' C1' C2' B1' 2.0(3)
N1' C1' C2' C10' -179.78(19)
C3' B1' C2' C1' -1.8(3)
Cl1' B1' C2' C1' 178.85(14)
C3' B1' C2' C10' -179.89(19)
Cl1' B1' C2' C10' 0.7(3)
C2' B1' C3' C8' -179.20(17)
Cl1' B1' C3' C8' 0.2(3)
C2' B1' C3' C4' -0.4(2)
Cl1' B1' C3' C4' 179.00(13)
C1' N1' C4' C5' 176.92(16)
C9' N1' C4' C5' -2.7(3)
C1' N1' C4' C3' -2.5(3)
C9' N1' C4' C3' 177.83(17)
C8' C3' C4' N1' -178.58(16)
B1' C3' C4' N1' 2.5(2)
C8' C3' C4' C5' 2.0(2)
B1' C3' C4' C5' -176.98(16)
N1' C4' C5' C6' -179.88(17)
C3' C4' C5' C6' -0.4(3)
C4' C5' C6' C7' -1.4(3)
C5' C6' C7' C8' 1.7(3)
C6' C7' C8' C3' 0.0(3)
C4' C3' C8' C7' -1.8(3)
B1' C3' C8' C7' 177.10(17)
